data_1574110
loop_
_publ_author_name
'Li, Quanwei'
'Zhao, Haisong'
'Zhao, Jinyang'
'Cao, Zhongxu'
'Yu, Chao'
'Yan, Shouke'
'Ren, Zhongjie'

_publ_section_title
;
 Enhancing electroluminescence performance of ultra-deep-blue
 through-space charge transfer emitters with CIEy &#x2248; 0.05 via
 methyl-modification
;
_journal_issue 15
_journal_name_full 'Chemical Science'
_journal_page_first 6434
_journal_page_last 6442
_journal_paper_doi 10.1039/D4SC08094G
_journal_volume 16
_journal_year 2025
_chemical_formula_moiety 'C53 H36 B N O2'
_chemical_formula_sum 'C53 H36 B N O2'
_chemical_formula_weight 729.64
_chemical_name_systematic 2MeCz-BO
_space_group_crystal_system monoclinic
_space_group_IT_number 14
_space_group_name_Hall '-P 2yn'
_space_group_name_H-M_alt 'P 1 21/n 1'
_atom_sites_solution_hydrogens geom
_audit_creation_date 2024-11-11
_audit_creation_method
;
Olex2 1.5
(compiled 2024.02.16 svn.r378c4104 for OlexSys, GUI svn.r6928)
;
_audit_update_record
;
2024-11-13 deposited with the CCDC.	2025-03-10 downloaded from the CCDC.
;
_cell_angle_alpha 90
_cell_angle_beta 101.453(7)
_cell_angle_gamma 90
_cell_formula_units_Z 4
_cell_length_a 16.7197(13)
_cell_length_b 8.8730(5)
_cell_length_c 26.3102(17)
_cell_measurement_reflns_used 4301
_cell_measurement_temperature 293(2)
_cell_measurement_theta_max 77.1440
_cell_measurement_theta_min 2.8720
_cell_volume 3825.5(5)
_computing_cell_refinement 'CrysAlisPro 1.171.43.118a (Rigaku OD, 2024)'
_computing_data_collection 'CrysAlisPro system (CCD 43.118a 64-bit (release 27-03-2024))'
_computing_data_reduction 'CrysAlisPro 1.171.43.118a (Rigaku OD, 2024)'
_computing_molecular_graphics 'Olex2 1.5 (Dolomanov et al., 2009)'
_computing_publication_material 'Olex2 1.5 (Dolomanov et al., 2009)'
_computing_structure_refinement 'SHELXL 2019/3 (Sheldrick, 2015)'
_computing_structure_solution 'SHELXT 2018/2 (Sheldrick, 2018)'
_diffrn_ambient_temperature 293(2)
_diffrn_detector_area_resol_mean 10.0000
_diffrn_detector_type HyPix
_diffrn_measured_fraction_theta_full 0.978
_diffrn_measured_fraction_theta_max 0.978
_diffrn_measurement_details
;
List of Runs (angles in degrees, time in seconds):

  # Type    Start    End  Width  t~exp~   \w     \q     \k     \f   Frames
#--------------------------------------------------------------------------
  1  \w    -24.00   1.00   0.50    0.11    --  -46.34   7.00 -32.00   50
  2  \w   -112.00 -58.00   0.50    1.50    -- -105.00 125.00 -90.00  108
  3  \w   -110.00 -70.00   0.50    1.50    -- -105.00 125.00  90.00   80
  4  \w    -71.00 -32.00   0.50    1.50    -- -105.00  61.00  90.00   78
  5  \w    -67.00 -41.00   0.50    1.50    -- -105.00  61.00 120.00   52
  6  \w   -136.00 -59.00   0.50    1.50    -- -105.00  -7.00 151.00  154
  7  \w     45.00 119.00   0.50    0.11    --   46.34 178.00 120.00  148
  8  \w     72.00 176.00   0.50    1.50    --  108.72   7.00 -32.00  208
  9  \w     96.00 157.00   0.50    1.50    --  108.72  61.00-150.00  122
 10  \w     -2.00 120.00   0.50    0.11    --   46.34   7.00 -32.00  244
 11  \w    -85.00 -60.00   0.50    0.11    --  -46.34  -7.00 151.00   50
 12  \w    -26.00   7.00   0.50    0.11    --   46.34  -7.00 151.00   66
 13  \w     36.00  67.00   0.50    1.50    --  108.72 -61.00  90.00   62
 14  \w     40.00  71.00   0.50    1.50    --  108.72 -61.00  60.00   62
 15  \w     40.00  66.00   0.50    1.50    --  108.72 -77.00   0.00   52
 16  \w     67.00 105.00   0.50    1.50    --  108.72 -77.00   0.00   76
 17  \w     -5.00  42.00   0.50    0.11    --   46.34 -38.00 -60.00   94
 18  \w     37.00  68.00   0.50    1.50    --  108.72 -61.00-120.00   62
 19  \w     36.00  70.00   0.50    1.50    --  108.72 -61.00 -60.00   68
 20  \w     37.00  62.00   0.50    1.50    --  108.72 -61.00 -30.00   50
 21  \w     36.00  98.00   0.50    1.50    --  108.72 -95.00   0.00  124
 22  \w     41.00  72.00   0.50    1.50    --  108.72-125.00  60.00   62
 23  \w     82.00 111.00   0.50    1.50    --  108.72-125.00  60.00   58
 24  \w   -116.00 -77.00   0.50    0.11    --  -47.77-125.00   0.00   78
 25  \w     33.00  88.00   0.50    0.11    --   47.77-125.00-120.00  110
 26  \w     57.00  83.00   0.50    0.11    --   47.77-125.00 150.00   52
 27  \w   -169.00 -87.00   0.50    1.50    -- -105.00 -15.00  60.00  164
 28  \w   -154.00-111.00   0.50    1.50    -- -105.00 -48.00  40.87   86
 29  \w   -175.00-150.00   0.50    1.50    -- -105.00 -60.00   0.93   50
 30  \w   -112.00 -80.00   0.50    1.50    -- -105.00 125.00 -60.00   64
 31  \w    -71.00 -32.00   0.50    1.50    -- -105.00  61.00 -30.00   78
 32  \w     74.00 100.00   0.50    1.50    --  108.17 -95.00  60.00   52
 33  \w     80.00 105.00   0.50    1.50    --  108.17 -77.00-120.00   50
 34  \w     35.00  62.00   0.50    1.50    --  108.17 -61.00-150.00   54
 35  \w     38.00  66.00   0.50    1.50    --  108.17 -61.00 120.00   56
 36  \w     36.00  36.50   0.50    1.50    --  108.17 -77.00-120.00    1
;
_diffrn_measurement_device 'four-circle diffractometer'
_diffrn_measurement_device_type 'XtaLAB Synergy, Single source at home/near, HyPix'
_diffrn_measurement_method '\w scans'
_diffrn_radiation_type CuK\a
_diffrn_radiation_wavelength 1.54184
_diffrn_reflns_av_R_equivalents 0.1248
_diffrn_reflns_av_unetI/netI 0.1072
_diffrn_reflns_Laue_measured_fraction_full 0.978
_diffrn_reflns_Laue_measured_fraction_max 0.978
_diffrn_reflns_limit_h_max 19
_diffrn_reflns_limit_h_min -19
_diffrn_reflns_limit_k_max 10
_diffrn_reflns_limit_k_min -6
_diffrn_reflns_limit_l_max 31
_diffrn_reflns_limit_l_min -31
_diffrn_reflns_number 28489
_diffrn_reflns_point_group_measured_fraction_full 0.978
_diffrn_reflns_point_group_measured_fraction_max 0.978
_diffrn_reflns_theta_full 66.600
_diffrn_reflns_theta_max 66.600
_diffrn_reflns_theta_min 2.894
_exptl_absorpt_coefficient_mu 0.587
_exptl_absorpt_correction_T_max 1.00000
_exptl_absorpt_correction_T_min 0.49870
_exptl_absorpt_correction_type multi-scan
_exptl_absorpt_process_details
;
CrysAlisPro 1.171.43.118a (Rigaku Oxford Diffraction, 2024)
Empirical absorption correction using spherical harmonics,
implemented in SCALE3 ABSPACK scaling algorithm.
;
_exptl_crystal_colour 'clear light colourless'
_exptl_crystal_colour_lustre clear
_exptl_crystal_colour_modifier light
_exptl_crystal_colour_primary colourless
_exptl_crystal_density_diffrn 1.267
_exptl_crystal_description block
_exptl_crystal_F_000 1528
_exptl_crystal_size_max 0.2
_exptl_crystal_size_mid 0.15
_exptl_crystal_size_min 0.1
_refine_diff_density_max 0.332
_refine_diff_density_min -0.261
_refine_diff_density_rms 0.061
_refine_ls_extinction_method none
_refine_ls_goodness_of_fit_ref 1.049
_refine_ls_hydrogen_treatment constr
_refine_ls_matrix_type full
_refine_ls_number_parameters 518
_refine_ls_number_reflns 6624
_refine_ls_number_restraints 0
_refine_ls_restrained_S_all 1.049
_refine_ls_R_factor_all 0.1937
_refine_ls_R_factor_gt 0.1170
_refine_ls_shift/su_max 0.001
_refine_ls_shift/su_mean 0.000
_refine_ls_structure_factor_coef Fsqd
_refine_ls_weighting_details 'w=1/[\s^2^(Fo^2^)+(0.1570P)^2^+2.5730P] where P=(Fo^2^+2Fc^2^)/3'
_refine_ls_weighting_scheme calc
_refine_ls_wR_factor_gt 0.3019
_refine_ls_wR_factor_ref 0.3542
_reflns_Friedel_coverage 0.000
_reflns_number_gt 3278
_reflns_number_total 6624
_reflns_threshold_expression 'I > 2\s(I)'
_cod_data_source_file d4sc08094g2.cif
_cod_data_source_block b_CCDC2
_cod_depositor_comments 'Adding full bibliography for 1574108--1574110.cif.'
_cod_database_code 1574110
_shelx_shelxl_version_number 2019/3
_shelx_space_group_comment
;
The symmetry employed for this shelxl refinement is uniquely defined
by the following loop, which should always be used as a source of
symmetry information in preference to the above space-group names.
They are only intended as comments.
;
_shelx_estimated_absorpt_t_max 0.944
_shelx_estimated_absorpt_t_min 0.892
_olex2_refinement_description
;
1. Fixed Uiso
 At 1.2 times of:
  All C(H) groups
 At 1.5 times of:
  All C(H,H,H) groups
2.a Aromatic/amide H refined with riding coordinates:
 C47(H47), C20(H20), C9(H9), C35(H35), C13(H13), C24(H24), C7(H7), C12(H12),
 C46(H46), C32(H32), C22(H22), C23(H23), C29(H29), C43(H43), C18(H18), C4(H4),
 C42(H42), C31(H31), C52(H52), C3(H3), C30(H30), C49(H49), C51(H51), C50(H50)
2.b Idealised Me refined as rotating group:
 C37(H37A,H37B,H37C), C1(H1A,H1B,H1C), C45(H45A,H45B,H45C), C11(H11A,H11B,H11C)
;
_olex2_submission_special_instructions 'No special instructions were received'
_oxdiff_exptl_absorpt_empirical_details
;
Empirical correction (ABSPACK) includes:
- Absorption correction using spherical harmonics
- Frame scaling
;

loop_
_space_group_symop_operation_xyz
'x, y, z'
'-x+1/2, y+1/2, -z+1/2'
'-x, -y, -z'
'x-1/2, -y-1/2, z-1/2'

loop_
_atom_site_label
_atom_site_type_symbol
_atom_site_fract_x
_atom_site_fract_y
_atom_site_fract_z
_atom_site_U_iso_or_equiv
_atom_site_adp_type
_atom_site_occupancy
_atom_site_site_symmetry_order
_atom_site_calc_flag
_atom_site_refinement_flags_posn
_atom_site_refinement_flags_adp
_atom_site_refinement_flags_occupancy
_atom_site_disorder_assembly
_atom_site_disorder_group
O2 O 0.6727(3) 0.5212(5) 0.28159(14) 0.0744(12) Uani 1 1 d . . . . .
O1 O 0.4819(3) 0.2326(5) 0.35710(16) 0.0901(15) Uani 1 1 d . . . . .
N1 N 0.4611(4) 0.7041(6) 0.2389(2) 0.0807(16) Uani 1 1 d . . . . .
C21 C 0.4463(4) 0.2599(7) 0.1712(2) 0.0744(18) Uani 1 1 d . . . . .
C16 C 0.5796(4) 0.3809(6) 0.3231(2) 0.0667(15) Uani 1 1 d . . . . .
C26 C 0.3956(4) 0.3604(6) 0.1391(2) 0.0689(16) Uani 1 1 d . . . . .
C8 C 0.7018(4) 0.5212(6) 0.3766(2) 0.0699(17) Uani 1 1 d . . . . .
C15 C 0.6055(4) 0.4294(7) 0.2783(2) 0.0701(17) Uani 1 1 d . . . . .
C25 C 0.3505(5) 0.3171(7) 0.0916(2) 0.0798(19) Uani 1 1 d . . . . .
C47 C 0.5983(5) 0.7908(7) 0.1530(3) 0.0794(19) Uani 1 1 d . . . . .
H47 H 0.645577 0.847169 0.154349 0.095 Uiso 1 1 calc R U . . .
C14 C 0.7187(4) 0.5644(6) 0.3285(2) 0.0664(16) Uani 1 1 d . . . . .
C19 C 0.4933(5) 0.3028(6) 0.2234(2) 0.0732(18) Uani 1 1 d . . . . .
C20 C 0.5629(4) 0.3929(7) 0.2292(2) 0.0722(17) Uani 1 1 d . . . . .
H20 H 0.580699 0.428313 0.200124 0.087 Uiso 1 1 calc R U . . .
C5 C 0.5190(5) 0.2661(8) 0.4067(2) 0.0785(18) Uani 1 1 d . . . . .
C9 C 0.7585(5) 0.5745(7) 0.4200(2) 0.0789(19) Uani 1 1 d . . . . .
H9 H 0.748933 0.551620 0.452747 0.095 Uiso 1 1 calc R U . . .
C6 C 0.5858(4) 0.3617(7) 0.4207(2) 0.0758(18) Uani 1 1 d . . . . .
C39 C 0.4896(5) 0.7034(7) 0.1935(2) 0.0718(18) Uani 1 1 d . . . . .
C17 C 0.5109(4) 0.2894(7) 0.3156(2) 0.0744(17) Uani 1 1 d . . . . .
C40 C 0.5804(5) 0.8387(6) 0.2490(2) 0.078(2) Uani 1 1 d . . . . .
C36 C 0.5625(5) 0.7158(8) 0.1082(2) 0.082(2) Uani 1 1 d . . . . .
C27 C 0.3793(4) 0.5273(6) 0.1494(2) 0.0754(19) Uani 1 1 d . . . . .
C35 C 0.4912(4) 0.6309(7) 0.1076(2) 0.0744(18) Uani 1 1 d . . . . .
H35 H 0.469104 0.577800 0.077665 0.089 Uiso 1 1 calc R U . . .
C34 C 0.4525(4) 0.6222(7) 0.1492(2) 0.0743(18) Uani 1 1 d . . . . .
C13 C 0.7840(4) 0.6516(7) 0.3243(2) 0.0768(18) Uani 1 1 d . . . . .
H13 H 0.792320 0.679857 0.291684 0.092 Uiso 1 1 calc R U . . .
C24 C 0.3568(6) 0.1691(9) 0.0740(3) 0.100(3) Uani 1 1 d . . . . .
H24 H 0.328060 0.139173 0.041593 0.120 Uiso 1 1 calc R U . . .
C41 C 0.5179(5) 0.7934(7) 0.2759(2) 0.081(2) Uani 1 1 d . . . . .
C33 C 0.3131(4) 0.5644(7) 0.1021(2) 0.0753(17) Uani 1 1 d . . . . .
C10 C 0.8265(5) 0.6576(8) 0.4171(2) 0.083(2) Uani 1 1 d . . . . .
C38 C 0.5608(5) 0.7795(7) 0.1972(2) 0.0776(19) Uani 1 1 d . . . . .
C7 C 0.6119(5) 0.3855(8) 0.4742(2) 0.0830(19) Uani 1 1 d . . . . .
H7 H 0.655518 0.450626 0.484994 0.100 Uiso 1 1 calc R U . . .
C44 C 0.6510(6) 0.9638(8) 0.3269(3) 0.099(3) Uani 1 1 d . . . . .
C53 C 0.3468(5) 0.5486(7) 0.2022(2) 0.080(2) Uani 1 1 d . . . . .
C12 C 0.8382(5) 0.6985(8) 0.3682(3) 0.084(2) Uani 1 1 d . . . . .
H12 H 0.882700 0.757838 0.364907 0.101 Uiso 1 1 calc R U . . .
C28 C 0.2993(4) 0.4427(7) 0.0680(2) 0.0765(18) Uani 1 1 d . . . . .
C46 C 0.6463(5) 0.9235(7) 0.2765(3) 0.090(2) Uani 1 1 d . . . . .
H46 H 0.687708 0.952764 0.259733 0.108 Uiso 1 1 calc R U . . .
C32 C 0.2719(5) 0.6992(8) 0.0902(3) 0.090(2) Uani 1 1 d . . . . .
H32 H 0.279726 0.778861 0.113649 0.107 Uiso 1 1 calc R U . . .
C22 C 0.4501(5) 0.1129(7) 0.1530(3) 0.092(2) Uani 1 1 d . . . . .
H22 H 0.483099 0.042684 0.173501 0.110 Uiso 1 1 calc R U . . .
C23 C 0.4063(6) 0.0697(8) 0.1055(3) 0.099(2) Uani 1 1 d . . . . .
H23 H 0.410175 -0.029099 0.094511 0.119 Uiso 1 1 calc R U . . .
C29 C 0.2458(5) 0.4570(10) 0.0209(3) 0.095(2) Uani 1 1 d . . . . .
H29 H 0.236960 0.377259 -0.002422 0.115 Uiso 1 1 calc R U . . .
C2 C 0.5769(6) 0.3188(10) 0.5113(3) 0.096(2) Uani 1 1 d . . . . .
C43 C 0.5882(7) 0.9142(10) 0.3504(3) 0.110(3) Uani 1 1 d . . . . .
H43 H 0.590903 0.939237 0.385006 0.132 Uiso 1 1 calc R U . . .
C18 C 0.4686(5) 0.2479(7) 0.2670(3) 0.083(2) Uani 1 1 d . . . . .
H18 H 0.423919 0.183711 0.263731 0.099 Uiso 1 1 calc R U . . .
C4 C 0.4826(6) 0.1953(10) 0.4441(3) 0.101(2) Uani 1 1 d . . . . .
H4 H 0.438802 0.130102 0.433947 0.121 Uiso 1 1 calc R U . . .
C42 C 0.5240(6) 0.8329(9) 0.3266(3) 0.101(2) Uani 1 1 d . . . . .
H42 H 0.483921 0.803612 0.344525 0.121 Uiso 1 1 calc R U . . .
C48 C 0.3896(6) 0.6272(8) 0.2444(3) 0.089(2) Uani 1 1 d . . . . .
C31 C 0.2192(5) 0.7132(10) 0.0433(3) 0.107(3) Uani 1 1 d . . . . .
H31 H 0.192398 0.804012 0.034174 0.128 Uiso 1 1 calc R U . . .
C52 C 0.2754(6) 0.4766(9) 0.2065(3) 0.105(3) Uani 1 1 d . . . . .
H52 H 0.246777 0.423859 0.178114 0.126 Uiso 1 1 calc R U . . .
C37 C 0.6004(6) 0.7240(10) 0.0619(3) 0.100(2) Uani 1 1 d . . . . .
H37A H 0.581294 0.812510 0.042236 0.151 Uiso 1 1 calc R U . . .
H37B H 0.585729 0.636115 0.040855 0.151 Uiso 1 1 calc R U . . .
H37C H 0.658649 0.728656 0.072718 0.151 Uiso 1 1 calc R U . . .
C3 C 0.5119(6) 0.2225(10) 0.4953(3) 0.107(3) Uani 1 1 d . . . . .
H3 H 0.487703 0.175340 0.519968 0.129 Uiso 1 1 calc R U . . .
B1 B 0.6256(5) 0.4242(7) 0.3763(3) 0.070(2) Uani 1 1 d . . . . .
C30 C 0.2059(6) 0.5923(13) 0.0095(3) 0.118(3) Uani 1 1 d . . . . .
H30 H 0.169086 0.602646 -0.021845 0.141 Uiso 1 1 calc R U . . .
C49 C 0.3598(7) 0.6315(11) 0.2893(3) 0.118(3) Uani 1 1 d . . . . .
H49 H 0.388225 0.683801 0.317895 0.142 Uiso 1 1 calc R U . . .
C51 C 0.2446(7) 0.4801(12) 0.2518(4) 0.128(4) Uani 1 1 d . . . . .
H51 H 0.196397 0.430303 0.253780 0.154 Uiso 1 1 calc R U . . .
C1 C 0.6089(7) 0.3488(13) 0.5680(3) 0.127(4) Uani 1 1 d . . . . .
H1A H 0.629528 0.256847 0.584905 0.191 Uiso 1 1 calc R U . . .
H1B H 0.565526 0.386681 0.583468 0.191 Uiso 1 1 calc R U . . .
H1C H 0.651953 0.421944 0.571762 0.191 Uiso 1 1 calc R U . . .
C45 C 0.7216(6) 1.0511(9) 0.3566(4) 0.125(4) Uani 1 1 d . . . . .
H45A H 0.760486 0.982879 0.376169 0.187 Uiso 1 1 calc R U . . .
H45B H 0.702506 1.119560 0.379873 0.187 Uiso 1 1 calc R U . . .
H45C H 0.747021 1.107043 0.332918 0.187 Uiso 1 1 calc R U . . .
C50 C 0.2861(8) 0.5568(13) 0.2925(4) 0.134(4) Uani 1 1 d . . . . .
H50 H 0.266261 0.561059 0.323123 0.160 Uiso 1 1 calc R U . . .
C11 C 0.8870(6) 0.7077(11) 0.4650(3) 0.116(3) Uani 1 1 d . . . . .
H11A H 0.858302 0.731474 0.492157 0.175 Uiso 1 1 calc R U . . .
H11B H 0.915716 0.795349 0.456887 0.175 Uiso 1 1 calc R U . . .
H11C H 0.925238 0.627980 0.476231 0.175 Uiso 1 1 calc R U . . .

loop_
_atom_site_aniso_label
_atom_site_aniso_U_11
_atom_site_aniso_U_22
_atom_site_aniso_U_33
_atom_site_aniso_U_23
_atom_site_aniso_U_13
_atom_site_aniso_U_12
O2 0.089(3) 0.071(2) 0.057(2) 0.0060(17) -0.001(2) -0.007(2)
O1 0.106(4) 0.095(3) 0.062(3) 0.011(2) 0.002(2) -0.019(3)
N1 0.101(5) 0.069(3) 0.066(3) -0.004(2) 0.002(3) -0.005(3)
C21 0.083(5) 0.063(3) 0.069(3) 0.002(3) -0.006(3) -0.003(3)
C16 0.074(4) 0.064(3) 0.058(3) 0.006(2) 0.002(3) 0.004(3)
C26 0.081(4) 0.063(3) 0.053(3) -0.007(2) -0.010(3) -0.002(3)
C8 0.089(5) 0.062(3) 0.053(3) 0.008(2) 0.001(3) 0.011(3)
C15 0.085(5) 0.062(3) 0.058(3) 0.010(3) 0.001(3) 0.007(3)
C25 0.098(5) 0.070(4) 0.063(3) -0.005(3) -0.003(3) -0.008(3)
C47 0.089(5) 0.065(3) 0.081(4) 0.001(3) 0.008(4) -0.008(3)
C14 0.076(4) 0.062(3) 0.054(3) 0.003(2) -0.003(3) 0.003(3)
C19 0.100(5) 0.052(3) 0.059(3) 0.009(2) -0.004(3) 0.008(3)
C20 0.090(5) 0.063(3) 0.055(3) 0.002(2) -0.006(3) 0.005(3)
C5 0.081(5) 0.093(4) 0.060(3) 0.004(3) 0.011(3) 0.007(4)
C9 0.093(5) 0.083(4) 0.054(3) 0.004(3) -0.002(3) -0.003(4)
C6 0.083(5) 0.071(4) 0.068(4) 0.005(3) 0.002(3) 0.002(3)
C39 0.093(5) 0.064(3) 0.051(3) 0.007(2) -0.004(3) 0.007(3)
C17 0.083(5) 0.075(4) 0.060(3) 0.010(3) 0.002(3) 0.011(3)
C40 0.107(6) 0.054(3) 0.059(3) -0.004(3) -0.015(4) 0.008(3)
C36 0.093(5) 0.083(4) 0.062(3) 0.004(3) -0.004(3) 0.007(4)
C27 0.096(5) 0.052(3) 0.065(3) 0.003(2) -0.014(3) -0.004(3)
C35 0.088(5) 0.067(3) 0.060(3) -0.006(3) -0.007(3) 0.001(3)
C34 0.089(5) 0.064(3) 0.059(3) 0.009(3) -0.010(3) 0.000(3)
C13 0.084(5) 0.081(4) 0.060(3) 0.001(3) 0.002(3) 0.002(4)
C24 0.123(7) 0.087(5) 0.078(4) -0.019(4) -0.012(4) -0.015(5)
C41 0.101(6) 0.076(4) 0.059(3) -0.002(3) -0.003(3) 0.011(4)
C33 0.076(4) 0.075(4) 0.067(3) 0.003(3) -0.008(3) -0.003(3)
C10 0.090(5) 0.087(4) 0.063(4) 0.001(3) -0.003(3) -0.001(4)
C38 0.100(5) 0.056(3) 0.067(4) -0.001(3) -0.008(3) 0.011(3)
C7 0.100(5) 0.088(4) 0.058(3) 0.002(3) 0.007(3) -0.008(4)
C44 0.120(7) 0.067(4) 0.087(5) -0.015(4) -0.036(5) 0.009(4)
C53 0.102(6) 0.065(3) 0.063(3) 0.000(3) -0.006(3) 0.004(4)
C12 0.092(5) 0.077(4) 0.078(4) 0.003(3) 0.004(4) -0.007(4)
C28 0.078(5) 0.084(4) 0.059(3) 0.002(3) -0.007(3) -0.014(3)
C46 0.111(6) 0.066(4) 0.084(4) 0.004(3) -0.005(4) 0.007(4)
C32 0.095(6) 0.087(4) 0.081(4) 0.010(3) 0.003(4) 0.007(4)
C22 0.120(6) 0.059(4) 0.086(4) -0.004(3) -0.006(4) -0.003(4)
C23 0.127(7) 0.063(4) 0.103(5) -0.019(4) 0.012(5) -0.007(4)
C29 0.094(6) 0.120(6) 0.061(4) -0.001(4) -0.013(4) -0.005(5)
C2 0.109(7) 0.115(6) 0.067(4) 0.008(4) 0.022(4) -0.002(5)
C43 0.151(9) 0.098(5) 0.064(4) -0.027(4) -0.024(5) 0.012(6)
C18 0.094(5) 0.077(4) 0.068(4) 0.008(3) -0.009(3) -0.006(4)
C4 0.109(7) 0.116(6) 0.075(4) 0.011(4) 0.014(4) -0.024(5)
C42 0.124(7) 0.107(5) 0.064(4) -0.017(4) 0.002(4) 0.007(5)
C48 0.123(7) 0.074(4) 0.063(4) 0.001(3) 0.005(4) -0.004(4)
C31 0.101(7) 0.103(6) 0.105(6) 0.027(5) -0.008(5) 0.021(5)
C52 0.122(8) 0.089(5) 0.100(6) -0.011(4) 0.013(5) -0.013(5)
C37 0.109(7) 0.111(6) 0.078(5) 0.005(4) 0.011(4) -0.010(5)
C3 0.121(7) 0.134(7) 0.069(4) 0.024(4) 0.024(4) -0.015(6)
B1 0.089(6) 0.059(4) 0.056(3) 0.007(3) -0.004(3) 0.009(4)
C30 0.096(6) 0.165(9) 0.077(5) 0.020(6) -0.021(4) 0.003(6)
C49 0.155(10) 0.127(7) 0.077(5) -0.015(4) 0.034(5) -0.019(7)
C51 0.154(10) 0.139(8) 0.101(6) -0.013(6) 0.047(6) -0.051(7)
C1 0.150(9) 0.171(9) 0.061(4) 0.000(5) 0.025(5) -0.030(7)
C45 0.153(9) 0.085(5) 0.109(6) -0.029(4) -0.037(6) 0.003(5)
C50 0.173(11) 0.142(8) 0.092(6) -0.016(6) 0.043(7) -0.025(8)
C11 0.110(7) 0.151(8) 0.076(5) 0.002(5) -0.011(4) -0.036(6)

loop_
_atom_type_symbol
_atom_type_description
_atom_type_scat_dispersion_real
_atom_type_scat_dispersion_imag
_atom_type_scat_source
C C 0.0181 0.0091 'International Tables Vol C Tables 4.2.6.8 and 6.1.1.4'
H H 0.0000 0.0000 'International Tables Vol C Tables 4.2.6.8 and 6.1.1.4'
B B 0.0090 0.0039 'International Tables Vol C Tables 4.2.6.8 and 6.1.1.4'
N N 0.0311 0.0180 'International Tables Vol C Tables 4.2.6.8 and 6.1.1.4'
O O 0.0492 0.0322 'International Tables Vol C Tables 4.2.6.8 and 6.1.1.4'

loop_
_geom_angle_atom_site_label_1
_geom_angle_atom_site_label_2
_geom_angle_atom_site_label_3
_geom_angle
_geom_angle_site_symmetry_1
_geom_angle_site_symmetry_3
_geom_angle_publ_flag
C14 O2 C15 121.8(5) . . ?
C5 O1 C17 121.1(6) . . ?
C39 N1 C41 107.0(6) . . ?
C39 N1 C48 122.3(5) . . ?
C48 N1 C41 130.7(6) . . ?
C26 C21 C19 122.8(5) . . ?
C26 C21 C22 117.0(5) . . ?
C22 C21 C19 120.2(5) . . ?
C15 C16 B1 121.1(6) . . ?
C17 C16 C15 116.4(5) . . ?
C17 C16 B1 122.4(6) . . ?
C21 C26 C27 128.0(5) . . ?
C25 C26 C21 121.9(5) . . ?
C25 C26 C27 110.1(5) . . ?
C14 C8 C9 114.4(6) . . ?
C14 C8 B1 117.7(5) . . ?
C9 C8 B1 127.9(6) . . ?
O2 C15 C16 120.9(5) . . ?
O2 C15 C20 117.4(6) . . ?
C20 C15 C16 121.7(7) . . ?
C26 C25 C24 119.8(6) . . ?
C26 C25 C28 109.9(5) . . ?
C24 C25 C28 130.3(6) . . ?
C36 C47 H47 120.9 . . ?
C36 C47 C38 118.3(7) . . ?
C38 C47 H47 120.9 . . ?
O2 C14 C8 123.8(6) . . ?
C13 C14 O2 113.7(5) . . ?
C13 C14 C8 122.5(5) . . ?
C20 C19 C21 121.5(6) . . ?
C18 C19 C21 119.1(6) . . ?
C18 C19 C20 119.4(6) . . ?
C15 C20 C19 120.0(6) . . ?
C15 C20 H20 120.0 . . ?
C19 C20 H20 120.0 . . ?
O1 C5 C6 125.0(6) . . ?
O1 C5 C4 113.4(7) . . ?
C6 C5 C4 121.6(6) . . ?
C8 C9 H9 117.7 . . ?
C10 C9 C8 124.6(6) . . ?
C10 C9 H9 117.7 . . ?
C5 C6 C7 115.4(6) . . ?
C5 C6 B1 117.3(6) . . ?
C7 C6 B1 127.2(6) . . ?
N1 C39 C34 123.5(7) . . ?
C38 C39 N1 112.8(6) . . ?
C38 C39 C34 123.5(6) . . ?
O1 C17 C16 120.9(5) . . ?
O1 C17 C18 116.1(6) . . ?
C18 C17 C16 123.0(6) . . ?
C41 C40 C38 108.3(6) . . ?
C46 C40 C41 118.0(6) . . ?
C46 C40 C38 133.7(8) . . ?
C47 C36 C35 119.3(7) . . ?
C47 C36 C37 119.6(7) . . ?
C35 C36 C37 121.1(6) . . ?
C26 C27 C53 111.6(5) . . ?
C34 C27 C26 111.8(6) . . ?
C34 C27 C33 109.9(5) . . ?
C34 C27 C53 110.9(5) . . ?
C33 C27 C26 100.9(4) . . ?
C33 C27 C53 111.4(6) . . ?
C36 C35 H35 118.3 . . ?
C34 C35 C36 123.4(6) . . ?
C34 C35 H35 118.3 . . ?
C39 C34 C27 121.2(6) . . ?
C35 C34 C39 115.4(6) . . ?
C35 C34 C27 123.3(6) . . ?
C14 C13 H13 119.8 . . ?
C14 C13 C12 120.4(6) . . ?
C12 C13 H13 119.8 . . ?
C25 C24 H24 120.7 . . ?
C23 C24 C25 118.5(6) . . ?
C23 C24 H24 120.7 . . ?
C40 C41 N1 105.5(5) . . ?
C42 C41 N1 135.0(8) . . ?
C42 C41 C40 119.4(7) . . ?
C28 C33 C27 111.0(5) . . ?
C32 C33 C27 128.1(6) . . ?
C32 C33 C28 120.8(6) . . ?
C9 C10 C12 117.5(6) . . ?
C9 C10 C11 122.4(7) . . ?
C12 C10 C11 120.1(7) . . ?
C47 C38 C40 133.7(7) . . ?
C39 C38 C47 119.8(6) . . ?
C39 C38 C40 106.4(7) . . ?
C6 C7 H7 118.0 . . ?
C2 C7 C6 124.0(7) . . ?
C2 C7 H7 118.0 . . ?
C46 C44 C43 116.5(7) . . ?
C46 C44 C45 122.2(11) . . ?
C43 C44 C45 121.2(8) . . ?
C48 C53 C27 123.0(7) . . ?
C52 C53 C27 117.8(6) . . ?
C52 C53 C48 119.1(7) . . ?
C13 C12 C10 120.5(7) . . ?
C13 C12 H12 119.7 . . ?
C10 C12 H12 119.7 . . ?
C33 C28 C25 107.9(5) . . ?
C29 C28 C25 132.1(7) . . ?
C29 C28 C33 120.0(7) . . ?
C40 C46 H46 119.0 . . ?
C44 C46 C40 122.0(9) . . ?
C44 C46 H46 119.0 . . ?
C33 C32 H32 120.6 . . ?
C31 C32 C33 118.9(7) . . ?
C31 C32 H32 120.6 . . ?
C21 C22 H22 119.3 . . ?
C23 C22 C21 121.4(7) . . ?
C23 C22 H22 119.3 . . ?
C24 C23 C22 121.4(6) . . ?
C24 C23 H23 119.3 . . ?
C22 C23 H23 119.3 . . ?
C28 C29 H29 120.8 . . ?
C30 C29 C28 118.4(7) . . ?
C30 C29 H29 120.8 . . ?
C7 C2 C3 118.1(7) . . ?
C7 C2 C1 120.9(8) . . ?
C3 C2 C1 121.0(8) . . ?
C44 C43 H43 117.7 . . ?
C42 C43 C44 124.6(8) . . ?
C42 C43 H43 117.7 . . ?
C19 C18 H18 120.3 . . ?
C17 C18 C19 119.4(7) . . ?
C17 C18 H18 120.3 . . ?
C5 C4 H4 120.2 . . ?
C3 C4 C5 119.6(8) . . ?
C3 C4 H4 120.2 . . ?
C41 C42 H42 120.2 . . ?
C43 C42 C41 119.5(10) . . ?
C43 C42 H42 120.2 . . ?
C53 C48 N1 118.5(7) . . ?
C49 C48 N1 122.3(7) . . ?
C49 C48 C53 119.1(9) . . ?
C32 C31 H31 120.0 . . ?
C32 C31 C30 120.1(7) . . ?
C30 C31 H31 120.0 . . ?
C53 C52 H52 118.8 . . ?
C53 C52 C51 122.4(8) . . ?
C51 C52 H52 118.8 . . ?
C36 C37 H37A 109.5 . . ?
C36 C37 H37B 109.5 . . ?
C36 C37 H37C 109.5 . . ?
H37A C37 H37B 109.5 . . ?
H37A C37 H37C 109.5 . . ?
H37B C37 H37C 109.5 . . ?
C2 C3 H3 119.4 . . ?
C4 C3 C2 121.2(7) . . ?
C4 C3 H3 119.4 . . ?
C16 B1 C8 114.7(6) . . ?
C16 B1 C6 113.0(6) . . ?
C8 B1 C6 132.3(5) . . ?
C29 C30 C31 121.7(7) . . ?
C29 C30 H30 119.1 . . ?
C31 C30 H30 119.1 . . ?
C48 C49 H49 119.7 . . ?
C48 C49 C50 120.5(9) . . ?
C50 C49 H49 119.7 . . ?
C52 C51 H51 120.8 . . ?
C50 C51 C52 118.5(10) . . ?
C50 C51 H51 120.8 . . ?
C2 C1 H1A 109.5 . . ?
C2 C1 H1B 109.5 . . ?
C2 C1 H1C 109.5 . . ?
H1A C1 H1B 109.5 . . ?
H1A C1 H1C 109.5 . . ?
H1B C1 H1C 109.5 . . ?
C44 C45 H45A 109.5 . . ?
C44 C45 H45B 109.5 . . ?
C44 C45 H45C 109.5 . . ?
H45A C45 H45B 109.5 . . ?
H45A C45 H45C 109.5 . . ?
H45B C45 H45C 109.5 . . ?
C49 C50 H50 119.8 . . ?
C51 C50 C49 120.5(9) . . ?
C51 C50 H50 119.8 . . ?
C10 C11 H11A 109.5 . . ?
C10 C11 H11B 109.5 . . ?
C10 C11 H11C 109.5 . . ?
H11A C11 H11B 109.5 . . ?
H11A C11 H11C 109.5 . . ?
H11B C11 H11C 109.5 . . ?

loop_
_geom_bond_atom_site_label_1
_geom_bond_atom_site_label_2
_geom_bond_distance
_geom_bond_site_symmetry_2
_geom_bond_publ_flag
O2 C15 1.376(8) . ?
O2 C14 1.373(7) . ?
O1 C5 1.362(8) . ?
O1 C17 1.375(9) . ?
N1 C39 1.372(9) . ?
N1 C41 1.453(9) . ?
N1 C48 1.408(10) . ?
C21 C26 1.393(8) . ?
C21 C19 1.491(8) . ?
C21 C22 1.396(9) . ?
C16 C15 1.402(9) . ?
C16 C17 1.387(10) . ?
C16 B1 1.506(9) . ?
C26 C25 1.379(8) . ?
C26 C27 1.539(9) . ?
C8 C14 1.405(9) . ?
C8 C9 1.413(9) . ?
C8 B1 1.537(11) . ?
C15 C20 1.383(8) . ?
C25 C24 1.403(11) . ?
C25 C28 1.466(10) . ?
C47 H47 0.9300 . ?
C47 C36 1.381(9) . ?
C47 C38 1.431(11) . ?
C14 C13 1.360(9) . ?
C19 C20 1.396(10) . ?
C19 C18 1.382(10) . ?
C20 H20 0.9300 . ?
C5 C6 1.392(10) . ?
C5 C4 1.403(11) . ?
C9 H9 0.9300 . ?
C9 C10 1.371(10) . ?
C6 C7 1.404(9) . ?
C6 B1 1.556(11) . ?
C39 C34 1.405(8) . ?
C39 C38 1.355(10) . ?
C17 C18 1.382(9) . ?
C40 C41 1.431(11) . ?
C40 C38 1.437(9) . ?
C40 C46 1.409(10) . ?
C36 C35 1.408(11) . ?
C36 C37 1.482(12) . ?
C27 C34 1.485(10) . ?
C27 C33 1.528(8) . ?
C27 C53 1.601(11) . ?
C35 H35 0.9300 . ?
C35 C34 1.380(10) . ?
C13 H13 0.9300 . ?
C13 C12 1.383(9) . ?
C24 H24 0.9300 . ?
C24 C23 1.370(11) . ?
C41 C42 1.363(10) . ?
C33 C28 1.394(9) . ?
C33 C32 1.385(10) . ?
C10 C12 1.388(10) . ?
C10 C11 1.516(10) . ?
C7 H7 0.9300 . ?
C7 C2 1.369(11) . ?
C44 C46 1.360(11) . ?
C44 C43 1.391(14) . ?
C44 C45 1.496(11) . ?
C53 C48 1.384(9) . ?
C53 C52 1.379(12) . ?
C12 H12 0.9300 . ?
C28 C29 1.382(9) . ?
C46 H46 0.9300 . ?
C32 H32 0.9300 . ?
C32 C31 1.373(10) . ?
C22 H22 0.9300 . ?
C22 C23 1.371(10) . ?
C23 H23 0.9300 . ?
C29 H29 0.9300 . ?
C29 C30 1.377(13) . ?
C2 C3 1.381(12) . ?
C2 C1 1.505(11) . ?
C43 H43 0.9300 . ?
C43 C42 1.341(13) . ?
C18 H18 0.9300 . ?
C4 H4 0.9300 . ?
C4 C3 1.360(11) . ?
C42 H42 0.9300 . ?
C48 C49 1.372(12) . ?
C31 H31 0.9300 . ?
C31 C30 1.382(13) . ?
C52 H52 0.9300 . ?
C52 C51 1.387(13) . ?
C37 H37A 0.9600 . ?
C37 H37B 0.9600 . ?
C37 H37C 0.9600 . ?
C3 H3 0.9300 . ?
C30 H30 0.9300 . ?
C49 H49 0.9300 . ?
C49 C50 1.417(15) . ?
C51 H51 0.9300 . ?
C51 C50 1.341(14) . ?
C1 H1A 0.9600 . ?
C1 H1B 0.9600 . ?
C1 H1C 0.9600 . ?
C45 H45A 0.9600 . ?
C45 H45B 0.9600 . ?
C45 H45C 0.9600 . ?
C50 H50 0.9300 . ?
C11 H11A 0.9600 . ?
C11 H11B 0.9600 . ?
C11 H11C 0.9600 . ?

loop_
_geom_torsion_atom_site_label_1
_geom_torsion_atom_site_label_2
_geom_torsion_atom_site_label_3
_geom_torsion_atom_site_label_4
_geom_torsion
_geom_torsion_site_symmetry_1
_geom_torsion_site_symmetry_2
_geom_torsion_site_symmetry_3
_geom_torsion_site_symmetry_4
_geom_torsion_publ_flag
O2 C15 C20 C19 -178.6(5) . . . . ?
O2 C14 C13 C12 -177.2(6) . . . . ?
O1 C5 C6 C7 177.3(7) . . . . ?
O1 C5 C6 B1 -5.3(10) . . . . ?
O1 C5 C4 C3 -178.0(8) . . . . ?
O1 C17 C18 C19 178.8(6) . . . . ?
N1 C39 C34 C27 -1.4(9) . . . . ?
N1 C39 C34 C35 -177.9(6) . . . . ?
N1 C39 C38 C47 -179.3(6) . . . . ?
N1 C39 C38 C40 -1.4(7) . . . . ?
N1 C41 C42 C43 177.2(7) . . . . ?
N1 C48 C49 C50 177.7(9) . . . . ?
C21 C26 C25 C24 -1.8(12) . . . . ?
C21 C26 C25 C28 176.5(7) . . . . ?
C21 C26 C27 C34 68.7(9) . . . . ?
C21 C26 C27 C33 -174.6(7) . . . . ?
C21 C26 C27 C53 -56.1(10) . . . . ?
C21 C19 C20 C15 -179.4(6) . . . . ?
C21 C19 C18 C17 -178.8(6) . . . . ?
C21 C22 C23 C24 0.0(14) . . . . ?
C16 C15 C20 C19 -1.4(9) . . . . ?
C16 C17 C18 C19 -2.1(10) . . . . ?
C26 C21 C19 C20 -74.7(10) . . . . ?
C26 C21 C19 C18 107.4(8) . . . . ?
C26 C21 C22 C23 0.3(13) . . . . ?
C26 C25 C24 C23 2.0(13) . . . . ?
C26 C25 C28 C33 -0.6(9) . . . . ?
C26 C25 C28 C29 178.1(8) . . . . ?
C26 C27 C34 C39 -118.8(6) . . . . ?
C26 C27 C34 C35 57.5(7) . . . . ?
C26 C27 C33 C28 -4.8(8) . . . . ?
C26 C27 C33 C32 178.1(8) . . . . ?
C26 C27 C53 C48 116.1(7) . . . . ?
C26 C27 C53 C52 -59.5(8) . . . . ?
C8 C14 C13 C12 1.7(10) . . . . ?
C8 C9 C10 C12 3.4(11) . . . . ?
C8 C9 C10 C11 -177.9(7) . . . . ?
C15 O2 C14 C8 -0.6(9) . . . . ?
C15 O2 C14 C13 178.3(5) . . . . ?
C15 C16 C17 O1 178.2(6) . . . . ?
C15 C16 C17 C18 -0.8(9) . . . . ?
C15 C16 B1 C8 -0.9(9) . . . . ?
C15 C16 B1 C6 178.8(6) . . . . ?
C25 C26 C27 C34 -112.3(6) . . . . ?
C25 C26 C27 C33 4.4(8) . . . . ?
C25 C26 C27 C53 122.8(6) . . . . ?
C25 C24 C23 C22 -1.1(14) . . . . ?
C25 C28 C29 C30 -179.9(9) . . . . ?
C47 C36 C35 C34 2.5(10) . . . . ?
C14 O2 C15 C16 2.5(9) . . . . ?
C14 O2 C15 C20 179.7(5) . . . . ?
C14 C8 C9 C10 -2.0(10) . . . . ?
C14 C8 B1 C16 2.6(8) . . . . ?
C14 C8 B1 C6 -177.1(7) . . . . ?
C14 C13 C12 C10 -0.2(11) . . . . ?
C19 C21 C26 C25 -177.7(7) . . . . ?
C19 C21 C26 C27 1.1(12) . . . . ?
C19 C21 C22 C23 178.7(8) . . . . ?
C20 C19 C18 C17 3.2(10) . . . . ?
C5 O1 C17 C16 0.9(10) . . . . ?
C5 O1 C17 C18 180.0(6) . . . . ?
C5 C6 C7 C2 1.6(11) . . . . ?
C5 C6 B1 C16 5.1(9) . . . . ?
C5 C6 B1 C8 -175.2(7) . . . . ?
C5 C4 C3 C2 0.0(15) . . . . ?
C9 C8 C14 O2 178.1(6) . . . . ?
C9 C8 C14 C13 -0.7(9) . . . . ?
C9 C8 B1 C16 -177.5(6) . . . . ?
C9 C8 B1 C6 2.8(11) . . . . ?
C9 C10 C12 C13 -2.2(11) . . . . ?
C6 C5 C4 C3 1.5(13) . . . . ?
C6 C7 C2 C3 -0.2(13) . . . . ?
C6 C7 C2 C1 179.4(8) . . . . ?
C39 N1 C41 C40 -1.4(7) . . . . ?
C39 N1 C41 C42 -178.6(8) . . . . ?
C39 N1 C48 C53 -0.2(10) . . . . ?
C39 N1 C48 C49 -178.1(8) . . . . ?
C17 O1 C5 C6 2.2(10) . . . . ?
C17 O1 C5 C4 -178.3(7) . . . . ?
C17 C16 C15 O2 179.6(5) . . . . ?
C17 C16 C15 C20 2.5(9) . . . . ?
C17 C16 B1 C8 177.8(6) . . . . ?
C17 C16 B1 C6 -2.5(9) . . . . ?
C40 C41 C42 C43 0.4(11) . . . . ?
C36 C47 C38 C39 -3.5(10) . . . . ?
C36 C47 C38 C40 179.2(6) . . . . ?
C36 C35 C34 C39 -0.8(9) . . . . ?
C36 C35 C34 C27 -177.2(6) . . . . ?
C27 C26 C25 C24 179.2(7) . . . . ?
C27 C26 C25 C28 -2.6(9) . . . . ?
C27 C33 C28 C25 3.6(9) . . . . ?
C27 C33 C28 C29 -175.3(7) . . . . ?
C27 C33 C32 C31 174.4(8) . . . . ?
C27 C53 C48 N1 6.3(10) . . . . ?
C27 C53 C48 C49 -175.7(7) . . . . ?
C27 C53 C52 C51 175.9(9) . . . . ?
C34 C39 C38 C47 5.5(9) . . . . ?
C34 C39 C38 C40 -176.5(5) . . . . ?
C34 C27 C33 C28 113.3(7) . . . . ?
C34 C27 C33 C32 -63.8(10) . . . . ?
C34 C27 C53 C48 -9.2(8) . . . . ?
C34 C27 C53 C52 175.1(6) . . . . ?
C24 C25 C28 C33 177.4(9) . . . . ?
C24 C25 C28 C29 -3.9(15) . . . . ?
C41 N1 C39 C34 176.9(6) . . . . ?
C41 N1 C39 C38 1.8(7) . . . . ?
C41 N1 C48 C53 -179.4(6) . . . . ?
C41 N1 C48 C49 2.7(12) . . . . ?
C41 C40 C38 C47 177.9(7) . . . . ?
C41 C40 C38 C39 0.4(7) . . . . ?
C41 C40 C46 C44 -0.8(10) . . . . ?
C33 C27 C34 C39 130.1(6) . . . . ?
C33 C27 C34 C35 -53.7(8) . . . . ?
C33 C27 C53 C48 -131.9(6) . . . . ?
C33 C27 C53 C52 52.4(8) . . . . ?
C33 C28 C29 C30 -1.3(12) . . . . ?
C33 C32 C31 C30 2.2(14) . . . . ?
C38 C47 C36 C35 -0.3(10) . . . . ?
C38 C47 C36 C37 -179.4(6) . . . . ?
C38 C39 C34 C27 173.2(6) . . . . ?
C38 C39 C34 C35 -3.3(9) . . . . ?
C38 C40 C41 N1 0.7(7) . . . . ?
C38 C40 C41 C42 178.3(6) . . . . ?
C38 C40 C46 C44 -178.7(6) . . . . ?
C7 C6 B1 C16 -177.8(6) . . . . ?
C7 C6 B1 C8 1.8(12) . . . . ?
C7 C2 C3 C4 -0.6(14) . . . . ?
C44 C43 C42 C41 0.2(13) . . . . ?
C53 C27 C34 C39 6.5(8) . . . . ?
C53 C27 C34 C35 -177.2(6) . . . . ?
C53 C27 C33 C28 -123.4(6) . . . . ?
C53 C27 C33 C32 59.5(10) . . . . ?
C53 C48 C49 C50 -0.2(14) . . . . ?
C53 C52 C51 C50 0.2(17) . . . . ?
C28 C25 C24 C23 -175.8(9) . . . . ?
C28 C33 C32 C31 -2.4(13) . . . . ?
C28 C29 C30 C31 1.1(15) . . . . ?
C46 C40 C41 N1 -177.8(5) . . . . ?
C46 C40 C41 C42 -0.1(10) . . . . ?
C46 C40 C38 C47 -4.0(12) . . . . ?
C46 C40 C38 C39 178.5(7) . . . . ?
C46 C44 C43 C42 -1.1(13) . . . . ?
C32 C33 C28 C25 -179.1(7) . . . . ?
C32 C33 C28 C29 2.0(12) . . . . ?
C32 C31 C30 C29 -1.5(16) . . . . ?
C22 C21 C26 C25 0.6(11) . . . . ?
C22 C21 C26 C27 179.5(8) . . . . ?
C22 C21 C19 C20 107.0(8) . . . . ?
C22 C21 C19 C18 -70.9(10) . . . . ?
C43 C44 C46 C40 1.3(11) . . . . ?
C18 C19 C20 C15 -1.5(9) . . . . ?
C4 C5 C6 C7 -2.1(10) . . . . ?
C4 C5 C6 B1 175.3(7) . . . . ?
C48 N1 C39 C34 -2.5(10) . . . . ?
C48 N1 C39 C38 -177.6(6) . . . . ?
C48 N1 C41 C40 177.9(6) . . . . ?
C48 N1 C41 C42 0.8(13) . . . . ?
C48 C53 C52 C51 0.0(13) . . . . ?
C48 C49 C50 C51 0.4(18) . . . . ?
C52 C53 C48 N1 -178.0(7) . . . . ?
C52 C53 C48 C49 -0.1(11) . . . . ?
C52 C51 C50 C49 -0.4(18) . . . . ?
C37 C36 C35 C34 -178.5(7) . . . . ?
B1 C16 C15 O2 -1.6(9) . . . . ?
B1 C16 C15 C20 -178.7(6) . . . . ?
B1 C16 C17 O1 -0.5(9) . . . . ?
B1 C16 C17 C18 -179.5(6) . . . . ?
B1 C8 C14 O2 -2.0(9) . . . . ?
B1 C8 C14 C13 179.2(6) . . . . ?
B1 C8 C9 C10 178.1(7) . . . . ?
B1 C6 C7 C2 -175.5(7) . . . . ?
C1 C2 C3 C4 179.8(9) . . . . ?
C45 C44 C46 C40 178.7(6) . . . . ?
C45 C44 C43 C42 -178.5(8) . . . . ?
C11 C10 C12 C13 179.1(7) . . . . ?
